data_7210331
loop_
_publ_author_name
'Lin, Zhengguo'
'Chen, Baokuan'
'Feng, Xiao'
'Wang, Bo'
'Chi, Yingnan'
'Fan, Yanxuan'
'Yang, Xinhang'
'Huang, Xianqiang'
'Hu, Changwen'

_publ_section_title
;
 Two chiral multinuclear palladium(ii) complexes comprising alternately
 arranged isomerous hexanuclear clusters
;
_journal_issue 33
_journal_name_full CrystEngComm
_journal_page_first 6461
_journal_paper_doi 10.1039/c3ce40773j
_journal_volume 15
_journal_year 2013
_chemical_absolute_configuration ad
_chemical_formula_sum 'C30 H82 N12 O37 Pd6 S10'
_chemical_formula_weight 2162.20
_chemical_name_systematic
; 
 ? 
;
_space_group_IT_number 18
_symmetry_cell_setting orthorhombic
_symmetry_space_group_name_Hall 'P 2 2ab'
_symmetry_space_group_name_H-M 'P 21 21 2'
_atom_sites_solution_hydrogens none
_atom_sites_solution_primary direct
_atom_sites_solution_secondary difmap
_audit_creation_method SHELXL-97
_cell_angle_alpha 90.00
_cell_angle_beta 90.00
_cell_angle_gamma 90.00
_cell_formula_units_Z 4
_cell_length_a 16.252(3)
_cell_length_b 19.150(3)
_cell_length_c 22.751(4)
_cell_measurement_temperature 296(2)
_cell_volume 7081(2)
_computing_cell_refinement 'Bruker SMART'
_computing_data_collection 'Bruker SMART'
_computing_data_reduction 'Bruker SMART'
_computing_molecular_graphics 'Bruker SMART'
_computing_publication_material 'Bruker SMART'
_computing_structure_refinement 'SHELXL-97 (Sheldrick, 2008)'
_computing_structure_solution 'SHELXS-97 (Sheldrick, 2008)'
_diffrn_ambient_temperature 296(2)
_diffrn_measured_fraction_theta_full 0.991
_diffrn_measured_fraction_theta_max 0.991
_diffrn_radiation_monochromator graphite
_diffrn_radiation_source 'fine-focus sealed tube'
_diffrn_radiation_type MoK\a
_diffrn_radiation_wavelength 0.71073
_diffrn_reflns_av_R_equivalents 0.0614
_diffrn_reflns_av_sigmaI/netI 0.0719
_diffrn_reflns_limit_h_max 18
_diffrn_reflns_limit_h_min -19
_diffrn_reflns_limit_k_max 22
_diffrn_reflns_limit_k_min -17
_diffrn_reflns_limit_l_max 27
_diffrn_reflns_limit_l_min -26
_diffrn_reflns_number 33983
_diffrn_reflns_theta_full 25.02
_diffrn_reflns_theta_max 25.02
_diffrn_reflns_theta_min 2.08
_exptl_absorpt_coefficient_mu 1.881
_exptl_absorpt_correction_T_max 0.637
_exptl_absorpt_correction_T_min 0.513
_exptl_absorpt_correction_type multi-scan
_exptl_absorpt_process_details 'Bruker SMART'
_exptl_crystal_colour red
_exptl_crystal_density_diffrn 2.007
_exptl_crystal_density_method 'not measured'
_exptl_crystal_description block
_exptl_crystal_F_000 4224
_exptl_crystal_size_max 0.36
_exptl_crystal_size_mid 0.32
_exptl_crystal_size_min 0.24
_refine_diff_density_max 3.133
_refine_diff_density_min -1.717
_refine_diff_density_rms 0.248
_refine_ls_abs_structure_details 'Flack H D (1983), Acta Cryst. A39, 876-881'
_refine_ls_abs_structure_Flack -0.01(6)
_refine_ls_extinction_method none
_refine_ls_goodness_of_fit_ref 1.079
_refine_ls_hydrogen_treatment constr
_refine_ls_matrix_type full
_refine_ls_number_parameters 877
_refine_ls_number_reflns 12396
_refine_ls_restrained_S_all 1.062
_refine_ls_R_factor_all 0.0914
_refine_ls_R_factor_gt 0.0693
_refine_ls_shift/su_max 0.004
_refine_ls_shift/su_mean 0.000
_refine_ls_structure_factor_coef Fsqd
_refine_ls_weighting_details 'calc w=1/[\s^2^(Fo^2^)+(0.1167P)^2^+57.7385P] where P=(Fo^2^+2Fc^2^)/3'
_refine_ls_weighting_scheme calc
_refine_ls_wR_factor_gt 0.1759
_refine_ls_wR_factor_ref 0.2020
_reflns_number_gt 10160
_reflns_number_total 12518
_reflns_threshold_expression >2sigma(I)
_cod_data_source_file c3ce40773j.txt
_cod_data_source_block 2
_cod_depositor_comments
;
The following automatic conversions were performed:

'_chemical_absolute_configuration' value ' ad ' changed to 'ad'
according to /home/saulius/struct/CIF-dictionaries/cif_core.dic
dictionary named 'cif_core.dic' version 2.4.2 from
2011-04-26.

'_exptl_absorpt_correction_type' value 'Multi-scan'
changed to 'multi-scan' according to
/home/saulius/struct/CIF-dictionaries/cif_core.dic dictionary named
'cif_core.dic' version 2.4.2 from 2011-04-26.

Automatic conversion script
Id: cif_fix_values 1891 2012-01-12 08:04:46Z andrius 
;
_cod_original_sg_symbol_Hall P22ab
_cod_original_sg_symbol_H-M P21212
_cod_database_code 7210331

loop_
_symmetry_equiv_pos_as_xyz
'x, y, z'
'-x, -y, z'
'x+1/2, -y+1/2, -z'
'-x+1/2, y+1/2, -z'

loop_
_atom_site_label
_atom_site_type_symbol
_atom_site_fract_x
_atom_site_fract_y
_atom_site_fract_z
_atom_site_U_iso_or_equiv
_atom_site_adp_type
_atom_site_occupancy
_atom_site_symmetry_multiplicity
_atom_site_calc_flag
_atom_site_refinement_flags
C1 C 0.2110(8) -0.0234(7) 0.2234(5) 0.0723(16) Uani 1 1 d U
H1A H 0.1781 0.0136 0.2406 0.087 Uiso 1 1 calc R
H1B H 0.1896 -0.0676 0.2376 0.087 Uiso 1 1 calc R
C2 C 0.2963(9) -0.0158(8) 0.2433(6) 0.0833(19) Uani 1 1 d U
H2 H 0.3292 0.0091 0.2139 0.100 Uiso 1 1 calc R
C3 C 0.3095(7) 0.0153(7) 0.3041(5) 0.0765(17) Uani 1 1 d DU
C4 C 0.2093(6) -0.0131(6) 0.0035(4) 0.0513(16) Uani 1 1 d U
H4A H 0.2185 0.0276 -0.0209 0.062 Uiso 1 1 calc R
H4B H 0.2481 -0.0112 0.0359 0.062 Uiso 1 1 calc R
C5 C 0.2258(7) -0.0775(6) -0.0321(4) 0.0539(17) Uani 1 1 d U
H5 H 0.2819 -0.0740 -0.0477 0.065 Uiso 1 1 calc R
C6 C 0.2210(6) -0.1431(6) 0.0041(5) 0.0548(17) Uani 1 1 d U
C7 C 0.0261(5) 0.1418(5) -0.0099(3) 0.0373(15) Uani 1 1 d U
H7A H 0.0264 0.0933 -0.0221 0.045 Uiso 1 1 calc R
H7B H -0.0209 0.1647 -0.0277 0.045 Uiso 1 1 calc R
C8 C 0.1034(6) 0.1767(5) -0.0286(4) 0.0391(15) Uani 1 1 d U
H8 H 0.1496 0.1608 -0.0044 0.047 Uiso 1 1 calc R
C9 C 0.1204(6) 0.1611(5) -0.0940(4) 0.0414(15) Uani 1 1 d U
C10 C -0.1546(7) 0.2406(5) 0.1661(4) 0.0516(15) Uani 1 1 d U
H10A H -0.1516 0.2469 0.1238 0.062 Uiso 1 1 calc R
H10B H -0.2114 0.2315 0.1766 0.062 Uiso 1 1 calc R
C11 C -0.1256(7) 0.3052(5) 0.1962(4) 0.0484(15) Uani 1 1 d U
H11 H -0.1577 0.3455 0.1828 0.058 Uiso 1 1 calc R
C12 C -0.1365(7) 0.2951(5) 0.2651(4) 0.0486(15) Uani 1 1 d U
C13 C 0.2056(7) 0.1672(6) 0.2135(5) 0.0574(14) Uani 1 1 d U
H13A H 0.2136 0.1736 0.2554 0.069 Uiso 1 1 calc R
H13B H 0.2483 0.1360 0.1994 0.069 Uiso 1 1 calc R
C14 C 0.2139(6) 0.2384(5) 0.1822(4) 0.0510(15) Uani 1 1 d U
H14 H 0.2633 0.2618 0.1970 0.061 Uiso 1 1 calc R
C15 C 0.2234(7) 0.2276(6) 0.1166(4) 0.0510(15) Uani 1 1 d U
C16 C 0.2952(5) 0.0958(5) 0.5172(4) 0.0412(13) Uani 1 1 d U
H16A H 0.2844 0.1454 0.5203 0.049 Uiso 1 1 calc R
H16B H 0.3071 0.0778 0.5562 0.049 Uiso 1 1 calc R
C17 C 0.3660(5) 0.0831(5) 0.4775(4) 0.0421(13) Uani 1 1 d U
H17 H 0.3553 0.1073 0.4403 0.050 Uiso 1 1 calc R
C18 C 0.4428(5) 0.1146(5) 0.5050(4) 0.0406(15) Uani 1 1 d U
C19 C 0.1615(5) -0.0254(5) 0.6880(3) 0.0407(15) Uani 1 1 d U
H19A H 0.1096 -0.0020 0.6957 0.049 Uiso 1 1 calc R
H19B H 0.1593 -0.0715 0.7055 0.049 Uiso 1 1 calc R
C20 C 0.2338(6) 0.0173(6) 0.7152(4) 0.0521(15) Uani 1 1 d U
H20 H 0.2380 0.0628 0.6958 0.063 Uiso 1 1 calc R
C21 C 0.2137(7) 0.0272(6) 0.7782(4) 0.0547(15) Uani 1 1 d U
C22 C 0.0580(5) 0.1725(5) 0.6625(4) 0.0391(15) Uani 1 1 d U
H22A H 0.1146 0.1682 0.6756 0.047 Uiso 1 1 calc R
H22B H 0.0576 0.2034 0.6287 0.047 Uiso 1 1 calc R
C23 C 0.0089(6) 0.2056(6) 0.7106(4) 0.0440(16) Uani 1 1 d U
H23 H 0.0351 0.2497 0.7218 0.053 Uiso 1 1 calc R
C24 C -0.0801(6) 0.2202(5) 0.6926(4) 0.0450(16) Uani 1 1 d U
C25 C 0.0286(5) 0.1239(5) 0.4390(3) 0.0368(15) Uani 1 1 d U
H25A H 0.0812 0.1062 0.4256 0.044 Uiso 1 1 calc R
H25B H -0.0116 0.0868 0.4351 0.044 Uiso 1 1 calc R
C26 C 0.0026(6) 0.1862(5) 0.4000(4) 0.0400(15) Uani 1 1 d U
H26 H -0.0467 0.2085 0.4161 0.048 Uiso 1 1 calc R
C27 C 0.0704(6) 0.2369(6) 0.3965(4) 0.0526(14) Uani 1 1 d U
C28 C -0.2173(5) 0.2008(4) 0.5055(4) 0.0382(14) Uani 1 1 d U
H28A H -0.2342 0.1993 0.5463 0.046 Uiso 1 1 calc R
H28B H -0.1819 0.2411 0.4999 0.046 Uiso 1 1 calc R
C29 C -0.2932(5) 0.2060(4) 0.4651(4) 0.0341(14) Uani 1 1 d U
H29 H -0.3272 0.2457 0.4773 0.041 Uiso 1 1 calc R
C30 C -0.2666(5) 0.2156(4) 0.3999(3) 0.0378(14) Uani 1 1 d DU
N1 N 0.3292(9) -0.0925(7) 0.2519(6) 0.102(2) Uani 1 1 d U
H1C H 0.3237 -0.1049 0.2895 0.153 Uiso 1 1 calc R
H1D H 0.3821 -0.0944 0.2419 0.153 Uiso 1 1 calc R
H1E H 0.3004 -0.1216 0.2294 0.153 Uiso 1 1 calc R
N2 N 0.1683(6) -0.0839(5) -0.0833(4) 0.0596(19) Uani 1 1 d U
H2A H 0.1317 -0.0494 -0.0822 0.089 Uiso 1 1 calc R
H2B H 0.1421 -0.1247 -0.0815 0.089 Uiso 1 1 calc R
H2C H 0.1968 -0.0815 -0.1167 0.089 Uiso 1 1 calc R
N3 N 0.0918(5) 0.2558(4) -0.0220(3) 0.0491(17) Uani 1 1 d U
H3A H 0.0559 0.2708 -0.0487 0.074 Uiso 1 1 calc R
H3B H 0.1398 0.2772 -0.0274 0.074 Uiso 1 1 calc R
H3C H 0.0729 0.2652 0.0138 0.074 Uiso 1 1 calc R
N4 N -0.0401(6) 0.3157(4) 0.1834(4) 0.0519(13) Uani 1 1 d U
H4C H -0.0203 0.3486 0.2078 0.062 Uiso 1 1 calc R
H4D H -0.0355 0.3320 0.1464 0.062 Uiso 1 1 calc R
N5 N 0.1434(5) 0.2820(4) 0.1948(4) 0.0476(13) Uani 1 1 d U
H5A H 0.1416 0.3173 0.1687 0.057 Uiso 1 1 calc R
H5B H 0.1492 0.3008 0.2309 0.057 Uiso 1 1 calc R
N6 N 0.3768(4) 0.0118(4) 0.4654(3) 0.0419(14) Uani 1 1 d U
H6A H 0.4174 -0.0045 0.4886 0.050 Uiso 1 1 calc R
H6B H 0.3938 0.0074 0.4279 0.050 Uiso 1 1 calc R
N7 N 0.3109(5) -0.0210(5) 0.7085(3) 0.0489(18) Uani 1 1 d U
H7C H 0.3375 -0.0217 0.7427 0.073 Uiso 1 1 calc R
H7D H 0.3420 0.0000 0.6816 0.073 Uiso 1 1 calc R
H7E H 0.3002 -0.0645 0.6971 0.073 Uiso 1 1 calc R
N8 N 0.0083(5) 0.1577(5) 0.7631(3) 0.0509(18) Uani 1 1 d U
H8A H 0.0022 0.1138 0.7511 0.076 Uiso 1 1 calc R
H8B H -0.0332 0.1692 0.7867 0.076 Uiso 1 1 calc R
H8C H 0.0557 0.1619 0.7824 0.076 Uiso 1 1 calc R
N9 N -0.0147(5) 0.1584(5) 0.3397(3) 0.0541(17) Uani 1 1 d U
H9A H -0.0297 0.1933 0.3163 0.081 Uiso 1 1 calc R
H9B H -0.0551 0.1271 0.3416 0.081 Uiso 1 1 calc R
H9C H 0.0304 0.1382 0.3255 0.081 Uiso 1 1 calc R
N10 N -0.3395(4) 0.1428(4) 0.4705(3) 0.0357(13) Uani 1 1 d U
H10C H -0.3729 0.1395 0.4390 0.043 Uiso 1 1 calc R
H10D H -0.3719 0.1465 0.5024 0.043 Uiso 1 1 calc R
N11 N 0.0000 1.0000 0.8316(4) 0.090(4) Uani 1 2 d SDU
N12 N 0.94169(19) 0.2734(4) 0.8626(4) 0.118(3) Uani 1 1 d DU
N13 N 0.9204(5) 0.0019(5) 0.33746(14) 0.114(3) Uani 0.50 1 d PDU
O1 O 0.3586(6) -0.0089(5) 0.3374(4) 0.0978(19) Uani 1 1 d DU
O2 O 0.2635(7) 0.0655(6) 0.3166(5) 0.106(2) Uani 1 1 d U
O3 O 0.2780(5) -0.1525(4) 0.0405(3) 0.0638(18) Uani 1 1 d U
O4 O 0.1671(5) -0.1828(4) -0.0054(3) 0.0619(18) Uani 1 1 d U
O5 O 0.1464(4) 0.1011(4) -0.1023(3) 0.0540(16) Uani 1 1 d U
O6 O 0.1103(5) 0.2055(4) -0.1310(3) 0.0577(17) Uani 1 1 d U
O7 O -0.0713(5) 0.2922(4) 0.2961(3) 0.0572(15) Uani 1 1 d U
H7 H -0.0837 0.2866 0.3307 0.086 Uiso 1 1 calc R
O8 O -0.2049(5) 0.2894(4) 0.2818(3) 0.0588(16) Uani 1 1 d U
O9 O 0.2694(5) 0.1777(4) 0.1023(3) 0.0587(17) Uani 1 1 d U
H9 H 0.2717 0.1751 0.0663 0.088 Uiso 1 1 calc R
O10 O 0.1882(5) 0.2692(4) 0.0827(3) 0.0629(17) Uani 1 1 d U
O11 O 0.4993(4) 0.0782(3) 0.5194(3) 0.0452(15) Uani 1 1 d U
O12 O 0.4407(4) 0.1821(3) 0.5117(3) 0.0501(16) Uani 1 1 d U
H12 H 0.4839 0.1953 0.5266 0.075 Uiso 1 1 calc R
O13 O 0.2370(5) -0.0205(5) 0.8146(3) 0.0710(18) Uani 1 1 d U
O14 O 0.1704(4) 0.0793(4) 0.7916(3) 0.0527(16) Uani 1 1 d U
O15 O -0.1364(4) 0.1947(4) 0.7187(3) 0.0537(17) Uani 1 1 d U
O16 O -0.0849(5) 0.2615(4) 0.6491(4) 0.0678(18) Uani 1 1 d U
O17 O 0.1245(4) 0.2271(4) 0.3589(3) 0.0571(15) Uani 1 1 d U
O18 O 0.0683(4) 0.2874(4) 0.4315(3) 0.0488(15) Uani 1 1 d U
O19 O -0.2214(5) 0.2655(4) 0.3909(3) 0.0562(15) Uani 1 1 d U
H19 H -0.2099 0.2674 0.3558 0.084 Uiso 1 1 calc R
O20 O -0.2948(5) 0.1779(4) 0.3623(3) 0.0657(18) Uani 1 1 d DU
O21 O 0.2999(5) 0.1802(4) 0.9892(4) 0.070(3) Uani 1 1 d .
O22 O 0.0257(7) 0.9466(5) 0.8579(4) 0.122(3) Uani 1 1 d DU
O23 O 0.0115(7) 0.3499(5) 0.0578(4) 0.089(2) Uani 1 1 d U
O24 O 0.6539(10) 0.2295(9) 0.2382(7) 0.154(4) Uani 1 1 d U
O25 O 0.2822(5) 0.1722(4) 0.3725(3) 0.0620(13) Uani 1 1 d U
O26 O 0.0321(6) 0.4065(5) 0.3470(4) 0.092(2) Uani 1 1 d U
O27 O 0.9178(13) 0.4213(9) 0.3545(9) 0.193(4) Uani 1 1 d U
O28 O 0.0142(6) 0.3765(7) 0.6128(4) 0.103(3) Uani 1 1 d U
O29 O 0.9919(11) 0.4268(10) 0.7433(7) 0.177(5) Uani 1 1 d U
O30 O 0.7069(5) 0.1657(4) 0.6926(4) 0.067(2) Uani 1 1 d .
O31 O 0.9474(6) 0.3032(6) 0.8122(4) 0.134(3) Uani 1 1 d DU
O32 O 0.9594(5) 0.3072(5) 0.9089(4) 0.114(3) Uani 1 1 d DU
O33 O 0.9173(6) 0.2090(4) 0.8632(5) 0.119(3) Uani 1 1 d DU
O34 O 0.0000 1.0000 0.7763(4) 0.102(4) Uani 1 2 d SDU
O35 O 0.8817(8) -0.0558(5) 0.3363(5) 0.107(3) Uani 0.50 1 d PDU
O36 O 1.0000 0.0000 0.3304(4) 0.121(3) Uani 1 2 d SDU
O37 O 0.8731(8) 0.0549(6) 0.3458(5) 0.093(3) Uani 0.50 1 d PDU
O38 O 0.4407(6) 0.0358(5) 0.7780(4) 0.0905(17) Uani 1 1 d U
Pd1 Pd 0.03196(4) 0.22641(4) 0.19139(3) 0.03653(17) Uani 1 1 d .
Pd2 Pd -0.09505(4) 0.09066(3) 0.10847(3) 0.02852(15) Uani 1 1 d .
Pd3 Pd 0.11103(4) 0.06743(3) 0.11175(2) 0.02861(14) Uani 1 1 d .
Pd4 Pd 0.27376(3) -0.05112(3) 0.47706(3) 0.02680(14) Uani 1 1 d .
Pd5 Pd -0.07576(3) 0.10101(3) 0.56495(2) 0.02199(13) Uani 1 1 d .
Pd6 Pd 0.11279(3) 0.06039(3) 0.56254(2) 0.02217(13) Uani 1 1 d .
S1 S 0.20050(14) -0.02033(12) 0.14512(10) 0.0388(6) Uani 1 1 d .
S2 S 0.10575(13) -0.00957(10) 0.03280(8) 0.0296(5) Uani 1 1 d .
S3 S 0.01924(12) 0.14742(11) 0.07033(8) 0.0300(5) Uani 1 1 d .
S4 S -0.08924(14) 0.16538(11) 0.18841(9) 0.0347(5) Uani 1 1 d .
S5 S 0.10517(15) 0.12756(11) 0.20053(9) 0.0368(5) Uani 1 1 d .
S6 S 0.20507(10) 0.05047(11) 0.48572(8) 0.0276(5) Uani 1 1 d .
S7 S 0.17805(11) -0.03264(10) 0.60815(8) 0.0255(5) Uani 1 1 d .
S8 S 0.02158(11) 0.08592(10) 0.63887(8) 0.0247(5) Uani 1 1 d .
S9 S 0.03680(11) 0.14873(10) 0.51594(8) 0.0271(5) Uani 1 1 d .
S10 S -0.16228(11) 0.12019(11) 0.48560(8) 0.0263(5) Uani 1 1 d .
O39 O 0.901(2) 0.5546(16) 0.1245(14) 0.312(5) Uani 1 1 d U

loop_
_atom_site_aniso_label
_atom_site_aniso_U_11
_atom_site_aniso_U_22
_atom_site_aniso_U_33
_atom_site_aniso_U_23
_atom_site_aniso_U_13
_atom_site_aniso_U_12
C1 0.069(3) 0.088(3) 0.060(3) -0.007(3) -0.022(3) 0.001(3)
C2 0.078(3) 0.103(3) 0.069(3) -0.013(3) -0.020(3) -0.002(3)
C3 0.069(3) 0.095(3) 0.065(3) -0.004(3) -0.017(3) 0.003(3)
C4 0.041(3) 0.069(3) 0.044(3) -0.008(3) 0.004(3) 0.007(3)
C5 0.043(3) 0.073(3) 0.045(3) -0.013(3) 0.002(3) 0.016(3)
C6 0.041(3) 0.074(3) 0.049(3) -0.015(3) 0.002(3) 0.015(3)
C7 0.037(3) 0.048(3) 0.027(3) 0.002(3) 0.009(3) -0.002(3)
C8 0.035(3) 0.052(3) 0.030(3) 0.002(3) 0.011(3) -0.002(3)
C9 0.042(3) 0.058(3) 0.024(2) 0.004(2) 0.009(2) 0.001(3)
C10 0.060(3) 0.059(3) 0.036(3) 0.011(3) 0.003(3) 0.006(3)
C11 0.060(3) 0.058(3) 0.027(3) 0.008(3) 0.008(3) 0.005(3)
C12 0.057(3) 0.061(3) 0.028(2) 0.006(2) 0.009(2) 0.003(3)
C13 0.055(2) 0.068(2) 0.049(2) -0.005(2) -0.006(2) 0.004(2)
C14 0.048(3) 0.061(3) 0.044(3) 0.000(3) 0.002(3) 0.002(3)
C15 0.047(3) 0.062(3) 0.044(3) -0.001(3) -0.002(3) -0.001(3)
C16 0.021(2) 0.051(2) 0.052(2) 0.000(2) 0.004(2) -0.002(2)
C17 0.020(2) 0.056(2) 0.050(2) 0.003(2) 0.004(2) 0.004(2)
C18 0.018(2) 0.050(3) 0.054(3) 0.001(3) 0.003(2) 0.004(2)
C19 0.029(3) 0.076(3) 0.018(2) -0.002(3) -0.009(3) 0.005(3)
C20 0.044(3) 0.083(3) 0.029(2) -0.009(3) -0.009(3) 0.003(3)
C21 0.045(3) 0.089(3) 0.030(3) -0.005(3) -0.006(3) 0.008(3)
C22 0.027(3) 0.062(3) 0.029(3) -0.005(3) 0.000(3) -0.004(3)
C23 0.031(3) 0.066(3) 0.034(3) -0.006(3) -0.001(3) 0.003(3)
C24 0.036(3) 0.065(3) 0.034(3) -0.005(3) 0.003(3) 0.006(3)
C25 0.026(3) 0.062(3) 0.022(2) 0.000(3) -0.004(3) 0.002(3)
C26 0.029(3) 0.065(3) 0.026(3) 0.003(3) -0.005(3) 0.000(3)
C27 0.040(2) 0.077(3) 0.040(2) 0.002(2) 0.000(2) 0.002(2)
C28 0.036(3) 0.042(3) 0.036(3) 0.003(2) 0.010(2) 0.004(2)
C29 0.028(3) 0.040(3) 0.035(3) 0.007(2) 0.003(2) -0.001(2)
C30 0.033(2) 0.046(3) 0.035(2) 0.006(2) 0.003(2) -0.002(2)
N1 0.098(4) 0.110(4) 0.097(4) -0.009(4) -0.019(3) 0.003(4)
N2 0.058(4) 0.076(4) 0.045(3) -0.014(3) 0.007(3) 0.005(3)
N3 0.046(3) 0.065(3) 0.036(3) -0.002(3) 0.011(3) -0.013(3)
N4 0.061(2) 0.057(2) 0.037(2) 0.006(2) 0.010(2) -0.003(2)
N5 0.048(2) 0.055(2) 0.040(2) -0.005(2) -0.001(2) 0.002(2)
N6 0.019(2) 0.053(3) 0.054(3) -0.002(2) 0.005(2) 0.000(2)
N7 0.030(3) 0.087(4) 0.029(3) -0.001(3) -0.006(3) 0.002(3)
N8 0.038(3) 0.076(4) 0.039(3) -0.009(3) 0.002(3) 0.010(3)
N9 0.048(3) 0.081(3) 0.033(3) 0.009(3) -0.007(3) -0.003(3)
N10 0.026(2) 0.045(2) 0.036(2) 0.011(2) 0.004(2) -0.003(2)
N11 0.076(6) 0.127(7) 0.065(6) 0.000 0.000 -0.042(6)
N12 0.100(6) 0.172(6) 0.080(5) -0.011(5) 0.017(5) 0.028(6)
N13 0.138(5) 0.120(5) 0.085(5) -0.001(5) -0.004(5) -0.047(5)
O1 0.091(3) 0.110(3) 0.092(3) -0.003(3) -0.017(3) 0.000(3)
O2 0.103(3) 0.118(3) 0.098(3) -0.012(3) -0.013(3) 0.003(3)
O3 0.047(3) 0.092(4) 0.053(3) 0.002(3) -0.007(3) 0.018(3)
O4 0.047(3) 0.076(4) 0.063(3) -0.003(3) 0.002(3) 0.016(3)
O5 0.058(3) 0.069(3) 0.035(3) 0.001(3) 0.006(3) 0.001(3)
O6 0.063(3) 0.081(3) 0.028(3) 0.010(3) 0.010(3) 0.008(3)
O7 0.060(3) 0.082(3) 0.030(2) 0.000(2) 0.002(2) 0.006(3)
O8 0.062(3) 0.079(3) 0.036(3) 0.009(3) 0.017(3) 0.005(3)
O9 0.061(3) 0.065(3) 0.050(3) -0.007(3) 0.009(3) -0.002(3)
O10 0.060(3) 0.075(3) 0.054(3) -0.001(3) 0.009(3) 0.002(3)
O11 0.025(2) 0.055(3) 0.056(3) -0.003(3) -0.001(3) -0.001(2)
O12 0.030(3) 0.053(3) 0.067(3) -0.007(3) 0.002(3) 0.008(3)
O13 0.070(3) 0.107(4) 0.036(3) 0.007(3) 0.000(3) 0.023(3)
O14 0.048(3) 0.079(3) 0.031(3) -0.005(3) 0.005(3) 0.002(3)
O15 0.040(3) 0.072(3) 0.049(3) -0.002(3) 0.014(3) -0.008(3)
O16 0.046(3) 0.094(4) 0.063(3) 0.015(3) 0.008(3) 0.011(3)
O17 0.041(3) 0.078(3) 0.052(3) 0.000(3) 0.012(3) 0.003(3)
O18 0.036(3) 0.069(3) 0.041(3) -0.008(3) -0.001(3) 0.000(3)
O19 0.068(3) 0.066(3) 0.034(3) 0.002(3) 0.011(3) -0.014(3)
O20 0.080(4) 0.071(3) 0.045(3) 0.000(3) 0.000(3) -0.018(3)
O21 0.065(5) 0.084(5) 0.060(5) -0.014(4) 0.012(4) -0.012(4)
O22 0.098(6) 0.152(6) 0.116(6) 0.006(6) -0.021(5) -0.025(6)
O23 0.098(4) 0.097(4) 0.071(4) -0.001(4) 0.015(4) -0.011(4)
O24 0.146(6) 0.172(6) 0.143(6) -0.008(5) -0.002(5) 0.006(5)
O25 0.049(2) 0.076(2) 0.060(2) 0.005(2) -0.004(2) -0.001(2)
O26 0.079(4) 0.114(4) 0.083(4) -0.003(4) 0.004(3) 0.003(4)
O27 0.193(7) 0.198(7) 0.188(7) -0.008(5) -0.003(5) -0.002(5)
O28 0.070(5) 0.156(7) 0.084(5) 0.006(6) 0.016(5) 0.003(6)
O29 0.164(9) 0.216(10) 0.149(8) -0.001(8) -0.032(8) 0.014(9)
O30 0.042(4) 0.079(5) 0.080(5) 0.002(4) -0.004(4) -0.001(4)
O31 0.133(5) 0.176(5) 0.092(5) -0.002(5) -0.002(5) 0.013(5)
O32 0.098(5) 0.163(6) 0.082(5) -0.025(5) -0.008(5) 0.026(5)
O33 0.116(6) 0.162(6) 0.081(5) 0.001(5) 0.010(5) 0.028(5)
O34 0.099(7) 0.133(7) 0.074(6) 0.000 0.000 -0.029(6)
O35 0.132(6) 0.119(6) 0.069(6) 0.003(6) -0.008(6) -0.049(6)
O36 0.143(5) 0.126(5) 0.095(5) 0.000 0.000 -0.046(5)
O37 0.118(6) 0.106(6) 0.054(6) -0.012(6) -0.001(6) -0.048(6)
O38 0.083(3) 0.111(3) 0.078(3) -0.007(3) -0.014(3) 0.003(3)
Pd1 0.0428(4) 0.0432(3) 0.0236(3) -0.0041(3) 0.0042(3) -0.0001(3)
Pd2 0.0305(3) 0.0358(3) 0.0193(3) 0.0010(2) 0.0049(2) 0.0021(3)
Pd3 0.0301(3) 0.0361(3) 0.0196(3) -0.0015(2) -0.0014(3) 0.0010(3)
Pd4 0.0136(2) 0.0415(3) 0.0253(3) -0.0052(3) 0.0012(2) 0.0001(2)
Pd5 0.0135(2) 0.0369(3) 0.0155(2) 0.0024(2) 0.0009(2) 0.0012(2)
Pd6 0.0120(2) 0.0386(3) 0.0160(2) 0.0019(2) 0.0004(2) 0.0024(2)
S1 0.0362(11) 0.0438(12) 0.0364(11) -0.0027(9) -0.0142(9) 0.0019(9)
S2 0.0298(10) 0.0379(10) 0.0210(8) 0.0006(8) 0.0016(8) 0.0060(9)
S3 0.0257(9) 0.0428(10) 0.0215(8) -0.0019(8) 0.0041(8) 0.0008(8)
S4 0.0416(11) 0.0388(10) 0.0237(9) -0.0014(8) 0.0066(9) -0.0002(9)
S5 0.0441(12) 0.0452(11) 0.0210(9) -0.0043(8) -0.0004(9) 0.0015(10)
S6 0.0115(7) 0.0486(11) 0.0229(9) 0.0027(8) 0.0029(7) 0.0002(8)
S7 0.0162(8) 0.0439(10) 0.0164(8) -0.0027(8) -0.0058(7) 0.0022(7)
S8 0.0158(8) 0.0422(10) 0.0161(8) 0.0018(7) 0.0017(7) 0.0044(8)
S9 0.0193(8) 0.0382(10) 0.0239(9) 0.0048(8) -0.0004(8) 0.0018(8)
S10 0.0154(8) 0.0412(10) 0.0223(8) 0.0034(8) -0.0022(7) 0.0010(8)
O39 0.304(7) 0.316(7) 0.316(8) -0.001(6) -0.003(6) 0.002(6)

loop_
_atom_type_symbol
_atom_type_description
_atom_type_scat_dispersion_real
_atom_type_scat_dispersion_imag
_atom_type_scat_source
C C 0.0033 0.0016 'International Tables Vol C Tables 4.2.6.8 and 6.1.1.4'
N N 0.0061 0.0033 'International Tables Vol C Tables 4.2.6.8 and 6.1.1.4'
O O 0.0106 0.0060 'International Tables Vol C Tables 4.2.6.8 and 6.1.1.4'
S S 0.1246 0.1234 'International Tables Vol C Tables 4.2.6.8 and 6.1.1.4'
Pd Pd -0.9988 1.0072 'International Tables Vol C Tables 4.2.6.8 and 6.1.1.4'
H H 0.0000 0.0000 'International Tables Vol C Tables 4.2.6.8 and 6.1.1.4'

loop_
_geom_angle_atom_site_label_1
_geom_angle_atom_site_label_2
_geom_angle_atom_site_label_3
_geom_angle
_geom_angle_site_symmetry_1
_geom_angle_site_symmetry_3
C2 C1 S1 113.2(10) . .
C1 C2 C3 117.0(12) . .
C1 C2 N1 105.4(12) . .
C3 C2 N1 101.8(11) . .
O1 C3 O2 123.7(12) . .
O1 C3 C2 121.2(12) . .
O2 C3 C2 115.0(11) . .
C5 C4 S2 113.3(7) . .
N2 C5 C4 112.1(8) . .
N2 C5 C6 108.9(9) . .
C4 C5 C6 112.4(8) . .
O4 C6 O3 125.2(11) . .
O4 C6 C5 118.5(10) . .
O3 C6 C5 116.2(10) . .
C8 C7 S3 108.2(6) . .
C7 C8 N3 108.2(7) . .
C7 C8 C9 110.0(7) . .
N3 C8 C9 107.9(7) . .
O6 C9 O5 126.4(8) . .
O6 C9 C8 120.8(8) . .
O5 C9 C8 112.8(8) . .
C11 C10 S4 109.7(7) . .
N4 C11 C10 109.2(8) . .
N4 C11 C12 109.0(8) . .
C10 C11 C12 108.5(8) . .
O8 C12 O7 126.9(9) . .
O8 C12 C11 115.7(9) . .
O7 C12 C11 117.3(9) . .
C14 C13 S5 111.8(8) . .
N5 C14 C15 110.8(8) . .
N5 C14 C13 110.5(8) . .
C15 C14 C13 110.0(9) . .
O10 C15 O9 126.7(10) . .
O10 C15 C14 118.4(9) . .
O9 C15 C14 114.9(9) . .
C17 C16 S6 107.6(7) . .
N6 C17 C16 112.1(8) . .
N6 C17 C18 111.3(7) . .
C16 C17 C18 108.7(8) . .
O11 C18 O12 124.4(8) . .
O11 C18 C17 120.7(8) . .
O12 C18 C17 114.9(8) . .
C20 C19 S7 108.8(6) . .
N7 C20 C21 110.8(8) . .
N7 C20 C19 110.0(8) . .
C21 C20 C19 106.6(8) . .
O14 C21 O13 124.7(9) . .
O14 C21 C20 117.4(9) . .
O13 C21 C20 117.8(10) . .
C23 C22 S8 115.1(6) . .
C22 C23 N8 109.0(8) . .
C22 C23 C24 112.7(7) . .
N8 C23 C24 108.6(8) . .
O15 C24 O16 126.5(9) . .
O15 C24 C23 121.1(9) . .
O16 C24 C23 112.4(8) . .
C26 C25 S9 111.8(6) . .
C27 C26 N9 109.0(7) . .
C27 C26 C25 109.7(8) . .
N9 C26 C25 107.6(7) . .
O17 C27 O18 125.0(10) . .
O17 C27 C26 118.0(9) . .
O18 C27 C26 117.0(9) . .
C29 C28 S10 107.3(6) . .
N10 C29 C28 108.5(7) . .
N10 C29 C30 109.0(7) . .
C28 C29 C30 110.7(7) . .
O20 C30 O19 125.1(8) . .
O20 C30 C29 119.9(8) . .
O19 C30 C29 114.7(7) . .
C11 N4 Pd1 114.4(6) . .
C14 N5 Pd1 112.5(6) . .
C17 N6 Pd4 115.9(5) . .
C29 N10 Pd4 117.0(5) . 2
O22 N11 O22 123.3(12) . 2_575
O22 N11 O34 118.4(6) . .
O22 N11 O34 118.4(6) 2_575 .
O32 N12 O31 119.9(8) . .
O32 N12 O33 123.1(9) . .
O31 N12 O33 117.0(9) . .
O35 N13 O37 113.1(10) . .
O35 N13 O36 117.7(9) . .
O37 N13 O36 129.2(9) . .
N13 O36 N13 165.9(8) 2_755 .
N4 Pd1 N5 94.1(3) . .
N4 Pd1 S5 177.7(3) . .
N5 Pd1 S5 88.1(2) . .
N4 Pd1 S4 86.1(2) . .
N5 Pd1 S4 179.5(2) . .
S5 Pd1 S4 91.62(9) . .
S4 Pd2 S3 88.37(8) . .
S4 Pd2 S2 175.68(8) . 2
S3 Pd2 S2 95.50(7) . 2
S4 Pd2 S1 96.08(8) . 2
S3 Pd2 S1 172.65(8) . 2
S2 Pd2 S1 79.87(8) 2 2
S4 Pd2 Pd3 126.84(6) . 2
S3 Pd2 Pd3 122.97(6) . 2
S2 Pd2 Pd3 49.20(5) 2 2
S1 Pd2 Pd3 49.74(6) 2 2
S2 Pd3 S5 169.33(8) . .
S2 Pd3 S3 94.62(7) . .
S5 Pd3 S3 89.97(8) . .
S2 Pd3 S1 79.56(8) . .
S5 Pd3 S1 95.68(8) . .
S3 Pd3 S1 174.16(8) . .
S2 Pd3 Pd2 49.18(5) . 2
S5 Pd3 Pd2 120.71(6) . 2
S3 Pd3 Pd2 126.05(6) . 2
S1 Pd3 Pd2 49.31(6) . 2
N10 Pd4 N6 93.8(3) 2 .
N10 Pd4 S10 85.6(2) 2 2
N6 Pd4 S10 177.6(2) . 2
N10 Pd4 S6 178.3(2) 2 .
N6 Pd4 S6 84.8(2) . .
S10 Pd4 S6 95.80(7) 2 .
S10 Pd5 S8 174.36(7) . .
S10 Pd5 S9 92.37(7) . .
S8 Pd5 S9 82.00(7) . .
S10 Pd5 S7 89.12(7) . 2
S8 Pd5 S7 96.33(7) . 2
S9 Pd5 S7 168.95(7) . 2
S10 Pd5 Pd6 91.49(5) . 2
S8 Pd5 Pd6 91.18(5) . 2
S9 Pd5 Pd6 121.79(5) . 2
S7 Pd5 Pd6 47.19(5) 2 2
S10 Pd5 Pd6 127.84(5) . .
S8 Pd5 Pd6 47.40(5) . .
S9 Pd5 Pd6 47.71(5) . .
S7 Pd5 Pd6 124.04(5) 2 .
Pd6 Pd5 Pd6 86.76(2) 2 .
S6 Pd6 S7 88.77(7) . .
S6 Pd6 S8 172.62(8) . .
S7 Pd6 S8 96.80(7) . .
S6 Pd6 S9 93.39(7) . .
S7 Pd6 S9 175.21(7) . .
S8 Pd6 S9 81.43(7) . .
S6 Pd6 Pd5 93.24(6) . 2
S7 Pd6 Pd5 47.59(5) . 2
S8 Pd6 Pd5 94.09(5) . 2
S9 Pd6 Pd5 127.92(5) . 2
S6 Pd6 Pd5 131.48(5) . .
S7 Pd6 Pd5 128.66(5) . .
S8 Pd6 Pd5 47.19(5) . .
S9 Pd6 Pd5 47.21(5) . .
Pd5 Pd6 Pd5 93.21(2) 2 .
C1 S1 Pd2 114.0(4) . 2
C1 S1 Pd3 113.8(5) . .
Pd2 S1 Pd3 80.95(8) 2 .
C4 S2 Pd2 108.5(3) . 2
C4 S2 Pd3 105.9(3) . .
Pd2 S2 Pd3 81.62(6) 2 .
C7 S3 Pd2 113.2(3) . .
C7 S3 Pd3 108.9(3) . .
Pd2 S3 Pd3 93.04(8) . .
C10 S4 Pd1 95.9(3) . .
C10 S4 Pd2 103.9(3) . .
Pd1 S4 Pd2 111.92(9) . .
C13 S5 Pd1 98.0(4) . .
C13 S5 Pd3 108.0(4) . .
Pd1 S5 Pd3 111.01(9) . .
C16 S6 Pd4 92.7(3) . .
C16 S6 Pd6 100.6(3) . .
Pd4 S6 Pd6 117.32(9) . .
C19 S7 Pd6 108.4(3) . .
C19 S7 Pd5 110.7(3) . 2
Pd6 S7 Pd5 85.22(6) . 2
C22 S8 Pd5 108.5(3) . .
C22 S8 Pd6 101.6(3) . .
Pd5 S8 Pd6 85.41(6) . .
C25 S9 Pd5 107.5(3) . .
C25 S9 Pd6 106.6(3) . .
Pd5 S9 Pd6 85.08(7) . .
C28 S10 Pd4 97.1(3) . 2
C28 S10 Pd5 103.7(3) . .
Pd4 S10 Pd5 117.54(9) 2 .

loop_
_geom_bond_atom_site_label_1
_geom_bond_atom_site_label_2
_geom_bond_distance
_geom_bond_site_symmetry_2
C1 C2 1.465(19) .
C1 S1 1.791(12) .
C2 C3 1.521(18) .
C2 N1 1.58(2) .
C3 O1 1.194(12) .
C3 O2 1.251(16) .
C4 C5 1.501(14) .
C4 S2 1.811(10) .
C5 N2 1.499(13) .
C5 C6 1.504(15) .
C6 O4 1.179(13) .
C6 O3 1.257(13) .
C7 C8 1.485(12) .
C7 S3 1.831(8) .
C8 N3 1.533(12) .
C8 C9 1.543(12) .
C9 O6 1.208(11) .
C9 O5 1.239(12) .
C10 C11 1.490(14) .
C10 S4 1.861(10) .
C11 N4 1.433(14) .
C11 C12 1.589(12) .
C12 O8 1.179(13) .
C12 O7 1.275(13) .
C13 C14 1.544(15) .
C13 S5 1.824(12) .
C14 N5 1.447(13) .
C14 C15 1.515(14) .
C15 O10 1.248(13) .
C15 O9 1.255(13) .
C16 C17 1.482(12) .
C16 S6 1.847(9) .
C17 N6 1.405(12) .
C17 C18 1.520(12) .
C18 O11 1.198(11) .
C18 O12 1.301(11) .
C19 C20 1.560(14) .
C19 S7 1.841(8) .
C20 N7 1.460(13) .
C20 C21 1.481(13) .
C21 O14 1.258(13) .
C21 O13 1.290(13) .
C22 C23 1.496(13) .
C22 S8 1.840(9) .
C23 N8 1.504(13) .
C23 C24 1.530(13) .
C24 O15 1.195(12) .
C24 O16 1.271(12) .
C25 C26 1.545(12) .
C25 S9 1.818(8) .
C26 C27 1.470(14) .
C26 N9 1.498(11) .
C27 O17 1.240(12) .
C27 O18 1.254(13) .
C28 C29 1.540(12) .
C28 S10 1.841(9) .
C29 N10 1.431(11) .
C29 C30 1.556(11) .
C30 O20 1.211(10) .
C30 O19 1.224(11) .
N4 Pd1 2.081(9) .
N5 Pd1 2.102(8) .
N6 Pd4 2.080(7) .
N10 Pd4 2.062(7) 2
N11 O22 1.257(10) .
N11 O22 1.257(10) 2_575
N11 O34 1.259(11) .
N12 O32 1.269(10) .
N12 O31 1.284(10) .
N12 O33 1.296(10) .
N13 O35 1.270(12) .
N13 O37 1.289(12) .
N13 O36 1.304(9) .
O36 N13 1.304(9) 2_755
Pd1 S5 2.246(2) .
Pd1 S4 2.291(2) .
Pd2 S4 2.316(2) .
Pd2 S3 2.320(2) .
Pd2 S2 2.325(2) 2
Pd2 S1 2.334(2) 2
Pd2 Pd3 3.0393(10) 2
Pd3 S2 2.326(2) .
Pd3 S5 2.327(2) .
Pd3 S3 2.337(2) .
Pd3 S1 2.348(2) .
Pd3 Pd2 3.0392(10) 2
Pd4 N10 2.062(7) 2
Pd4 S10 2.252(2) 2
Pd4 S6 2.252(2) .
Pd5 S10 2.3176(19) .
Pd5 S8 2.3269(18) .
Pd5 S9 2.329(2) .
Pd5 S7 2.3331(19) 2
Pd5 Pd6 3.1492(10) 2
Pd5 Pd6 3.1619(9) .
Pd6 S6 2.3107(19) .
Pd6 S7 2.318(2) .
Pd6 S8 2.3350(18) .
Pd6 S9 2.348(2) .
Pd6 Pd5 3.1491(10) 2
S1 Pd2 2.334(2) 2
S2 Pd2 2.325(2) 2
S7 Pd5 2.3331(19) 2
S10 Pd4 2.252(2) 2
